data_7156079
loop_
_publ_author_name
'Ahn, Yeong-Chan'
'Fischer, Conrad'
'van Belkum, Marco J.'
'Vederas, John C.'

_publ_section_title
;
 PLP-independent racemization: mechanistic and mutational studies of
 O-ureidoserine racemase (DcsC).
;
_journal_issue 7
_journal_name_full 'Organic &amp; biomolecular chemistry'
_journal_page_first 1126
_journal_page_last 1133
_journal_paper_doi 10.1039/c7ob03013d
_journal_volume 16
_journal_year 2018
_chemical_absolute_configuration syn
_chemical_formula_moiety 'C13 H16 N2 O5'
_chemical_formula_sum 'C13 H16 N2 O5'
_chemical_formula_weight 280.28
_chemical_name_systematic '(1S)-1-phenylethyl (2R)-2-{[(carbamoylamino)oxy]methyl}oxirane-2-carboxylate'
_space_group_crystal_system monoclinic
_space_group_IT_number 4
_space_group_name_Hall 'P 2yb'
_space_group_name_H-M_alt 'P 1 21 1'
_symmetry_space_group_name_Hall 'P 2yb'
_symmetry_space_group_name_H-M 'P 1 21 1'
_atom_sites_solution_hydrogens geom
_audit_creation_method SHELXL-2014/7
_audit_update_record
;
2017-11-30 deposited with the CCDC.
2018-01-16 downloaded from the CCDC.
;
_cell_angle_alpha 90
_cell_angle_beta 90.821(18)
_cell_angle_gamma 90
_cell_formula_units_Z 2
_cell_length_a 5.9509(12)
_cell_length_b 7.1789(12)
_cell_length_c 16.121(4)
_cell_measurement_reflns_used 3325
_cell_measurement_temperature 173(2)
_cell_measurement_theta_max 69.33
_cell_measurement_theta_min 2.74
_cell_volume 688.6(2)
_computing_cell_refinement 'Bruker SAINT'
_computing_data_collection 'Bruker APEX2'
_computing_data_reduction 'Bruker SAINT'
_computing_molecular_graphics 'Bruker SHELXTL'
_computing_publication_material 'Bruker SHELXTL'
_computing_structure_refinement 'SHELXL-2014/7 (Sheldrick, 2014)'
_computing_structure_solution 'SHELXT-2014 (Sheldrick 2015)'
_diffrn_ambient_temperature 173(2)
_diffrn_measured_fraction_theta_full 0.984
_diffrn_measured_fraction_theta_max 0.984
_diffrn_measurement_device_type 'Bruker APEX-II CCD'
_diffrn_measurement_method '\f and \w scans'
_diffrn_radiation_type CuK\a
_diffrn_radiation_wavelength 1.54178
_diffrn_reflns_av_R_equivalents 0.0492
_diffrn_reflns_av_unetI/netI 0.0863
_diffrn_reflns_Laue_measured_fraction_full 0.984
_diffrn_reflns_Laue_measured_fraction_max 0.984
_diffrn_reflns_limit_h_max 7
_diffrn_reflns_limit_h_min -7
_diffrn_reflns_limit_k_max 8
_diffrn_reflns_limit_k_min -8
_diffrn_reflns_limit_l_max 18
_diffrn_reflns_limit_l_min -19
_diffrn_reflns_number 3111
_diffrn_reflns_point_group_measured_fraction_full 0.834
_diffrn_reflns_point_group_measured_fraction_max 0.834
_diffrn_reflns_theta_full 67.657
_diffrn_reflns_theta_max 67.657
_diffrn_reflns_theta_min 6.751
_exptl_absorpt_coefficient_mu 0.884
_exptl_absorpt_correction_T_max 1.0000
_exptl_absorpt_correction_T_min 0.5229
_exptl_absorpt_correction_type numerical
_exptl_absorpt_process_details 'SADABS (Sheldrick 2015)'
_exptl_crystal_colour colourless
_exptl_crystal_density_diffrn 1.352
_exptl_crystal_description plate
_exptl_crystal_F_000 296
_exptl_crystal_recrystallization_method 'Re-crystallisation from solvent: Benzene/EtOAc (3:1)'
_exptl_crystal_size_max 0.250
_exptl_crystal_size_mid 0.247
_exptl_crystal_size_min 0.050
_refine_diff_density_max 0.364
_refine_diff_density_min -0.425
_refine_diff_density_rms 0.098
_refine_ls_abs_structure_details
; 
 Flack x determined using 372 quotients [(I+)-(I-)]/[(I+)+(I-)] 
 (Parsons, Flack and Wagner, Acta Cryst. B69 (2013) 249-259). 
;
_refine_ls_abs_structure_Flack 1.0(5)
_refine_ls_extinction_method none
_refine_ls_goodness_of_fit_ref 1.096
_refine_ls_hydrogen_treatment constr
_refine_ls_matrix_type full
_refine_ls_number_parameters 182
_refine_ls_number_reflns 2076
_refine_ls_number_restraints 1
_refine_ls_restrained_S_all 1.095
_refine_ls_R_factor_all 0.1041
_refine_ls_R_factor_gt 0.0830
_refine_ls_shift/su_max 0.001
_refine_ls_shift/su_mean 0.000
_refine_ls_structure_factor_coef Fsqd
_refine_ls_weighting_details 'w=1/[\s^2^(Fo^2^)+(0.1451P)^2^+0.5435P] where P=(Fo^2^+2Fc^2^)/3'
_refine_ls_weighting_scheme calc
_refine_ls_wR_factor_gt 0.2308
_refine_ls_wR_factor_ref 0.2560
_reflns_Friedel_coverage 0.557
_reflns_Friedel_fraction_full 0.655
_reflns_Friedel_fraction_max 0.655
_reflns_number_gt 1582
_reflns_number_total 2076
_reflns_threshold_expression 'I > 2\s(I)'
_cod_data_source_file c7ob03013d2.cif
_cod_data_source_block jcv1701
_cod_depositor_comments 'Adding full bibliography for 7156079--7156080.cif.'
_cod_original_cell_volume 688.6(3)
_cod_database_code 7156079
_shelx_shelxl_version_number 2014/7
_shelx_space_group_comment
; 
The symmetry employed for this shelxl refinement is uniquely defined 
by the following loop, which should always be used as a source of 
symmetry information in preference to the above space-group names. 
They are only intended as comments. 
;
_shelx_estimated_absorpt_t_min 0.809
_shelx_estimated_absorpt_t_max 0.957

loop_
_space_group_symop_operation_xyz
'x, y, z'
'-x, y+1/2, -z'

loop_
_atom_site_label
_atom_site_type_symbol
_atom_site_fract_x
_atom_site_fract_y
_atom_site_fract_z
_atom_site_U_iso_or_equiv
_atom_site_adp_type
_atom_site_occupancy
_atom_site_site_symmetry_order
_atom_site_calc_flag
_atom_site_refinement_flags_posn
_atom_site_refinement_flags_adp
O1 O 0.1885(9) -0.3259(8) 0.2379(4) 0.0484(15) Uani 1 1 d . .
O2 O 0.1420(11) 0.1344(9) 0.3203(4) 0.0575(18) Uani 1 1 d . .
O3 O 0.2967(10) 0.0322(7) 0.2020(4) 0.0483(15) Uani 1 1 d . .
O4 O -0.1522(9) -0.1901(8) 0.3665(4) 0.0438(14) Uani 1 1 d . .
O5 O -0.5045(9) -0.0176(8) 0.5189(4) 0.0433(14) Uani 1 1 d . .
N1 N -0.2619(12) -0.1849(10) 0.4439(5) 0.0490(19) Uani 1 1 d . .
H1N H -0.2653 -0.2818 0.4772 0.059 Uiso 1 1 calc R U
N2 N -0.2906(12) 0.1322(9) 0.4247(5) 0.0470(18) Uani 1 1 d . .
H2NA H -0.3441 0.2424 0.4378 0.056 Uiso 1 1 calc R U
H2NB H -0.1891 0.1221 0.3858 0.056 Uiso 1 1 calc R U
C1 C 0.3950(12) -0.3082(11) 0.2821(5) 0.0419(19) Uani 1 1 d . .
H1A H 0.5222 -0.2488 0.2533 0.050 Uiso 1 1 calc R U
H1B H 0.4375 -0.4088 0.3212 0.050 Uiso 1 1 calc R U
C2 C 0.2019(11) -0.1909(11) 0.3029(5) 0.0377(17) Uani 1 1 d . .
C3 C 0.2103(11) 0.0113(10) 0.2763(5) 0.0372(17) Uani 1 1 d . .
C4 C 0.0799(13) -0.2293(11) 0.3817(6) 0.0448(19) Uani 1 1 d . .
H4A H 0.0997 -0.3612 0.3981 0.054 Uiso 1 1 calc R U
H4B H 0.1392 -0.1493 0.4269 0.054 Uiso 1 1 calc R U
C5 C -0.3628(11) -0.0186(12) 0.4636(6) 0.0416(18) Uani 1 1 d . .
C6 C 0.3517(14) 0.2248(11) 0.1765(6) 0.0420(19) Uani 1 1 d . .
H6 H 0.2497 0.3134 0.2055 0.050 Uiso 1 1 calc R U
C7 C 0.5908(15) 0.2615(14) 0.2044(7) 0.055(2) Uani 1 1 d . .
H7A H 0.6358 0.3866 0.1868 0.066 Uiso 1 1 calc R U
H7B H 0.6905 0.1690 0.1795 0.066 Uiso 1 1 calc R U
H7C H 0.6015 0.2528 0.2650 0.066 Uiso 1 1 calc R U
C8 C 0.3062(11) 0.2361(10) 0.0846(5) 0.0364(18) Uani 1 1 d . .
C9 C 0.1039(12) 0.3119(11) 0.0546(6) 0.0442(19) Uani 1 1 d . .
H9 H -0.0034 0.3563 0.0930 0.053 Uiso 1 1 calc R U
C10 C 0.0568(13) 0.3237(12) -0.0291(6) 0.050(2) Uani 1 1 d . .
H10 H -0.0817 0.3754 -0.0480 0.060 Uiso 1 1 calc R U
C11 C 0.2104(14) 0.2606(12) -0.0849(6) 0.049(2) Uani 1 1 d . .
H11 H 0.1770 0.2665 -0.1427 0.059 Uiso 1 1 calc R U
C12 C 0.4121(14) 0.1890(11) -0.0580(6) 0.0438(19) Uani 1 1 d . .
H12 H 0.5187 0.1479 -0.0973 0.053 Uiso 1 1 calc R U
C13 C 0.4622(11) 0.1757(10) 0.0269(5) 0.0391(18) Uani 1 1 d . .
H13 H 0.6023 0.1257 0.0451 0.047 Uiso 1 1 calc R U

loop_
_atom_site_aniso_label
_atom_site_aniso_U_11
_atom_site_aniso_U_22
_atom_site_aniso_U_33
_atom_site_aniso_U_23
_atom_site_aniso_U_13
_atom_site_aniso_U_12
O1 0.049(3) 0.030(3) 0.066(4) -0.003(3) 0.004(3) 0.003(2)
O2 0.066(4) 0.028(3) 0.080(5) -0.010(3) 0.026(4) -0.008(3)
O3 0.060(3) 0.023(3) 0.062(4) 0.003(3) 0.020(3) -0.001(2)
O4 0.036(2) 0.035(3) 0.061(4) 0.003(3) 0.007(2) -0.001(2)
O5 0.042(3) 0.024(2) 0.064(4) -0.001(3) 0.012(3) 0.000(2)
N1 0.056(4) 0.027(3) 0.065(5) -0.006(3) 0.022(4) -0.003(3)
N2 0.047(4) 0.024(3) 0.071(5) 0.007(3) 0.013(4) 0.002(3)
C1 0.033(3) 0.033(4) 0.060(5) 0.001(4) 0.008(3) 0.006(3)
C2 0.026(3) 0.033(4) 0.054(4) -0.004(4) 0.000(3) -0.001(3)
C3 0.025(3) 0.030(4) 0.056(4) 0.007(4) 0.002(3) -0.004(3)
C4 0.039(4) 0.031(4) 0.065(5) 0.009(4) 0.002(4) -0.005(3)
C5 0.024(3) 0.031(4) 0.070(5) -0.003(4) 0.001(3) -0.002(3)
C6 0.049(4) 0.021(4) 0.056(5) 0.002(3) 0.012(4) -0.004(3)
C7 0.052(5) 0.045(5) 0.068(6) 0.004(5) 0.000(4) -0.013(4)
C8 0.023(3) 0.020(3) 0.066(5) 0.001(3) 0.000(3) -0.004(2)
C9 0.032(4) 0.032(4) 0.069(5) 0.006(4) 0.010(4) 0.000(3)
C10 0.034(4) 0.029(4) 0.088(7) 0.017(5) -0.005(4) 0.005(3)
C11 0.043(4) 0.036(5) 0.067(6) 0.007(4) -0.007(4) -0.006(3)
C12 0.043(4) 0.031(4) 0.057(5) -0.004(4) 0.003(4) -0.001(3)
C13 0.028(3) 0.022(3) 0.067(5) 0.001(4) -0.002(3) 0.004(3)

loop_
_atom_type_symbol
_atom_type_description
_atom_type_scat_dispersion_real
_atom_type_scat_dispersion_imag
_atom_type_scat_source
C C 0.0181 0.0091 'International Tables Vol C Tables 4.2.6.8 and 6.1.1.4'
H H 0.0000 0.0000 'International Tables Vol C Tables 4.2.6.8 and 6.1.1.4'
N N 0.0311 0.0180 'International Tables Vol C Tables 4.2.6.8 and 6.1.1.4'
O O 0.0492 0.0322 'International Tables Vol C Tables 4.2.6.8 and 6.1.1.4'

loop_
_geom_angle_atom_site_label_1
_geom_angle_atom_site_label_2
_geom_angle_atom_site_label_3
_geom_angle
C1 O1 C2 62.1(5)
C3 O3 C6 116.7(6)
N1 O4 C4 108.2(6)
C5 N1 O4 115.8(7)
O1 C1 C2 59.4(5)
O1 C2 C1 58.6(5)
O1 C2 C4 118.3(7)
C1 C2 C4 118.6(7)
O1 C2 C3 116.4(7)
C1 C2 C3 117.1(6)
C4 C2 C3 115.8(7)
O2 C3 O3 126.1(7)
O2 C3 C2 121.5(7)
O3 C3 C2 112.4(7)
O4 C4 C2 107.4(7)
O5 C5 N2 124.4(8)
O5 C5 N1 118.4(8)
N2 C5 N1 117.0(7)
O3 C6 C8 106.7(6)
O3 C6 C7 106.9(7)
C8 C6 C7 116.1(7)
C13 C8 C9 118.0(8)
C13 C8 C6 121.9(7)
C9 C8 C6 120.1(7)
C10 C9 C8 121.6(8)
C11 C10 C9 119.7(8)
C10 C11 C12 120.4(9)
C11 C12 C13 120.6(8)
C8 C13 C12 119.8(7)

loop_
_geom_bond_atom_site_label_1
_geom_bond_atom_site_label_2
_geom_bond_distance
O1 C1 1.417(10)
O1 C2 1.429(10)
O2 C3 1.207(10)
O3 C3 1.318(10)
O3 C6 1.481(9)
O4 N1 1.416(9)
O4 C4 1.427(10)
O5 C5 1.236(9)
N1 C5 1.375(11)
N2 C5 1.326(11)
C1 C2 1.467(10)
C2 C4 1.497(11)
C2 C3 1.515(11)
C6 C8 1.504(12)
C6 C7 1.510(12)
C8 C13 1.393(10)
C8 C9 1.401(11)
C9 C10 1.376(13)
C10 C11 1.370(13)
C11 C12 1.370(12)
C12 C13 1.400(12)

loop_
_geom_hbond_atom_site_label_D
_geom_hbond_atom_site_label_H
_geom_hbond_atom_site_label_A
_geom_hbond_distance_DH
_geom_hbond_distance_HA
_geom_hbond_distance_DA
_geom_hbond_angle_DHA
_geom_hbond_site_symmetry_A
N1 H1N O5 0.88 2.18 2.832(9) 130.7 2_446
N2 H2NA O5 0.88 2.07 2.944(9) 172.0 2_456
N2 H2NB O2 0.88 2.25 3.096(9) 161.0 .

loop_
_geom_torsion_atom_site_label_1
_geom_torsion_atom_site_label_2
_geom_torsion_atom_site_label_3
_geom_torsion_atom_site_label_4
_geom_torsion
C4 O4 N1 C5 119.5(7)
C1 O1 C2 C4 -108.0(8)
C1 O1 C2 C3 107.1(7)
O1 C1 C2 C4 107.4(8)
O1 C1 C2 C3 -105.8(8)
C6 O3 C3 O2 11.4(12)
C6 O3 C3 C2 -169.0(7)
O1 C2 C3 O2 152.8(7)
C1 C2 C3 O2 -140.8(8)
C4 C2 C3 O2 7.0(11)
O1 C2 C3 O3 -26.8(9)
C1 C2 C3 O3 39.7(10)
C4 C2 C3 O3 -172.6(7)
N1 O4 C4 C2 -167.1(6)
O1 C2 C4 O4 -77.8(8)
C1 C2 C4 O4 -145.5(7)
C3 C2 C4 O4 67.3(8)
O4 N1 C5 O5 162.7(7)
O4 N1 C5 N2 -21.1(11)
C3 O3 C6 C8 -145.4(6)
C3 O3 C6 C7 89.8(8)
O3 C6 C8 C13 -82.6(8)
C7 C6 C8 C13 36.4(11)
O3 C6 C8 C9 98.5(8)
C7 C6 C8 C9 -142.5(8)
C13 C8 C9 C10 1.3(11)
C6 C8 C9 C10 -179.8(7)
C8 C9 C10 C11 -0.1(12)
C9 C10 C11 C12 -1.2(12)
C10 C11 C12 C13 1.3(12)
C9 C8 C13 C12 -1.2(10)
C6 C8 C13 C12 180.0(7)
C11 C12 C13 C8 -0.1(11)
